data_7156439
loop_
_publ_author_name
'Wang, Jia-Yin'
'Xie, Feng-Lie'
'Hu, Jian-Qiang'
'Yang, Shi-Zhao'
'Wang, You-Jian'
'Hao, Wen-Juan'
'Tu, Shu-Jiang'
'Jiang, Bo'

_publ_section_title
;
 Atom-economic synthesis of cyclobuta[a]naphthalen-4-ols via a
 base-promoted [2 + 2] cycloaddition/1,6-nucleophilic addition cascade.
;
_journal_issue 39
_journal_name_full 'Organic &amp; biomolecular chemistry'
_journal_page_first 7104
_journal_page_last 7108
_journal_paper_doi 10.1039/c8ob02042f
_journal_volume 16
_journal_year 2018
_chemical_formula_sum 'C25 H24 O5'
_chemical_formula_weight 404.44
_space_group_IT_number 2
_space_group_name_Hall '-P 1'
_space_group_name_H-M_alt 'P -1'
_symmetry_cell_setting triclinic
_symmetry_space_group_name_Hall '-P 1'
_symmetry_space_group_name_H-M 'P -1'
_atom_sites_solution_hydrogens geom
_atom_sites_solution_primary direct
_atom_sites_solution_secondary difmap
_audit_creation_method SHELXL-97
_audit_update_record
;
2018-04-20 deposited with the CCDC.
2018-09-14 downloaded from the CCDC.
;
_cell_angle_alpha 65.5650(10)
_cell_angle_beta 86.673(2)
_cell_angle_gamma 68.9520(10)
_cell_formula_units_Z 2
_cell_length_a 9.4624(8)
_cell_length_b 10.6408(9)
_cell_length_c 12.1773(11)
_cell_measurement_reflns_used 1621
_cell_measurement_temperature 298(2)
_cell_measurement_theta_max 23.393
_cell_measurement_theta_min 2.237
_cell_volume 1035.87(16)
_computing_cell_refinement 'Bruker SMART'
_computing_data_collection 'Bruker SMART'
_computing_data_reduction 'Bruker SHELXTL'
_computing_molecular_graphics 'Bruker SHELXTL'
_computing_publication_material 'Bruker SHELXTL'
_computing_structure_refinement 'SHELXL-97 (Sheldrick, 1997)'
_computing_structure_solution 'SHELXS-97 (Sheldrick, 1990)'
_diffrn_ambient_temperature 298(2)
_diffrn_measured_fraction_theta_full 0.985
_diffrn_measured_fraction_theta_max 0.985
_diffrn_measurement_device_type 'CCD area detector'
_diffrn_measurement_method 'phi and omega scans'
_diffrn_radiation_monochromator graphite
_diffrn_radiation_source 'fine-focus sealed tube'
_diffrn_radiation_type MoK\a
_diffrn_radiation_wavelength 0.71073
_diffrn_reflns_av_R_equivalents 0.0248
_diffrn_reflns_av_sigmaI/netI 0.0457
_diffrn_reflns_limit_h_max 11
_diffrn_reflns_limit_h_min -11
_diffrn_reflns_limit_k_max 12
_diffrn_reflns_limit_k_min -10
_diffrn_reflns_limit_l_max 14
_diffrn_reflns_limit_l_min -14
_diffrn_reflns_number 5324
_diffrn_reflns_theta_full 25.01
_diffrn_reflns_theta_max 25.01
_diffrn_reflns_theta_min 2.24
_exptl_absorpt_coefficient_mu 0.090
_exptl_absorpt_correction_T_max 0.9658
_exptl_absorpt_correction_T_min 0.9607
_exptl_absorpt_correction_type multi-scan
_exptl_absorpt_process_details sadabs
_exptl_crystal_colour white
_exptl_crystal_density_diffrn 1.297
_exptl_crystal_density_method 'not measured'
_exptl_crystal_description block
_exptl_crystal_F_000 428
_exptl_crystal_size_max 0.45
_exptl_crystal_size_mid 0.40
_exptl_crystal_size_min 0.39
_refine_diff_density_max 0.147
_refine_diff_density_min -0.187
_refine_diff_density_rms 0.043
_refine_ls_extinction_method none
_refine_ls_goodness_of_fit_ref 1.049
_refine_ls_hydrogen_treatment mixed
_refine_ls_matrix_type full
_refine_ls_number_parameters 273
_refine_ls_number_reflns 3609
_refine_ls_number_restraints 0
_refine_ls_restrained_S_all 1.049
_refine_ls_R_factor_all 0.0755
_refine_ls_R_factor_gt 0.0471
_refine_ls_shift/su_max 0.000
_refine_ls_shift/su_mean 0.000
_refine_ls_structure_factor_coef Fsqd
_refine_ls_weighting_details 'calc w=1/[\s^2^(Fo^2^)+(0.0474P)^2^+0.0000P] where P=(Fo^2^+2Fc^2^)/3'
_refine_ls_weighting_scheme calc
_refine_ls_wR_factor_gt 0.1048
_refine_ls_wR_factor_ref 0.1151
_reflns_number_gt 2305
_reflns_number_total 3609
_reflns_threshold_expression >2sigma(I)
_cod_data_source_file c8ob02042f2.cif
_cod_data_source_block 170514d
_cod_depositor_comments
;
The following automatic conversions were performed:

'_symmetry_cell_setting' value 'Triclinic' changed to 'triclinic'
according to
/home/data/users/saulius/crontab/automatic-downloads/rss-feeds/RSC/lib/dictionaries/cif_core.dic
dictionary named 'cif_core.dic' version 2.4.2 from 2011-04-26.

Automatic conversion script
Id: cif_fix_values 4973 2017-02-22 13:04:09Z antanas 

 Adding full bibliography for 7156439.cif.
;
_cod_original_sg_symbol_H-M P-1
_cod_database_code 7156439

loop_
_symmetry_equiv_pos_as_xyz
'x, y, z'
'-x, -y, -z'

loop_
_atom_site_label
_atom_site_type_symbol
_atom_site_fract_x
_atom_site_fract_y
_atom_site_fract_z
_atom_site_U_iso_or_equiv
_atom_site_adp_type
_atom_site_occupancy
_atom_site_symmetry_multiplicity
_atom_site_calc_flag
_atom_site_refinement_flags
C14 C 0.1955(2) 0.1040(2) 0.24043(15) 0.0396(5) Uani 1 1 d .
O1 O 0.61814(15) 0.29711(16) 0.37128(13) 0.0594(4) Uani 1 1 d .
C15 C 0.17907(19) 0.2330(2) 0.25465(15) 0.0383(4) Uani 1 1 d .
C6 C 0.0619(2) 0.3628(2) 0.19745(16) 0.0428(5) Uani 1 1 d .
C2 C 0.41688(19) 0.2843(2) 0.28080(16) 0.0404(5) Uani 1 1 d .
H2 H 0.4845 0.1803 0.3242 0.048 Uiso 1 1 calc R
O3 O 0.49530(16) 0.20677(16) 0.12677(11) 0.0576(4) Uani 1 1 d .
C3 C 0.4238(2) 0.3252(3) 0.14641(18) 0.0469(5) Uani 1 1 d .
C9 C 0.0732(2) 0.1174(2) 0.16826(16) 0.0442(5) Uani 1 1 d .
C13 C 0.3209(2) -0.0318(2) 0.28714(17) 0.0467(5) Uani 1 1 d .
H13 H 0.4022 -0.0420 0.3337 0.056 Uiso 1 1 calc R
O4 O 0.37015(16) 0.44930(17) 0.06760(13) 0.0646(4) Uani 1 1 d .
C16 C 0.2509(2) 0.2401(2) 0.45202(17) 0.0429(5) Uani 1 1 d .
C4 C 0.2543(2) 0.2959(2) 0.31609(16) 0.0403(5) Uani 1 1 d .
C1 C 0.4797(2) 0.3772(2) 0.31466(18) 0.0474(5) Uani 1 1 d .
C5 C 0.1195(2) 0.4493(2) 0.24352(17) 0.0470(5) Uani 1 1 d .
H5A H 0.0529 0.4892 0.2944 0.056 Uiso 1 1 calc R
H5B H 0.1510 0.5240 0.1813 0.056 Uiso 1 1 calc R
O5 O -0.16331(17) 0.25491(17) 0.04795(13) 0.0720(5) Uani 1 1 d .
H5 H -0.2301 0.3380 0.0188 0.108 Uiso 1 1 calc R
C8 C -0.0518(2) 0.2551(2) 0.11412(17) 0.0496(5) Uani 1 1 d .
C7 C -0.0589(2) 0.3790(2) 0.12595(17) 0.0514(5) Uani 1 1 d .
H7 H -0.1397 0.4692 0.0885 0.062 Uiso 1 1 calc R
O2 O 0.41581(17) 0.50554(17) 0.29175(16) 0.0806(5) Uani 1 1 d .
C10 C 0.0817(3) -0.0065(3) 0.14894(18) 0.0551(6) Uani 1 1 d .
H10 H 0.0021 0.0002 0.1028 0.066 Uiso 1 1 calc R
C21 C 0.2505(2) 0.1001(2) 0.52253(18) 0.0489(5) Uani 1 1 d .
H21 H 0.2603 0.0355 0.4869 0.059 Uiso 1 1 calc R
C11 C 0.2044(3) -0.1359(3) 0.19660(19) 0.0631(6) Uani 1 1 d .
H11 H 0.2077 -0.2168 0.1832 0.076 Uiso 1 1 calc R
C12 C 0.3247(2) -0.1478(2) 0.26509(18) 0.0545(6) Uani 1 1 d .
H12 H 0.4088 -0.2363 0.2962 0.065 Uiso 1 1 calc R
C20 C 0.2358(2) 0.0542(3) 0.64468(18) 0.0578(6) Uani 1 1 d .
H20 H 0.2342 -0.0401 0.6903 0.069 Uiso 1 1 calc R
C17 C 0.2390(2) 0.3316(3) 0.50926(19) 0.0587(6) Uani 1 1 d .
H17 H 0.2398 0.4264 0.4643 0.070 Uiso 1 1 calc R
C22 C 0.6954(3) 0.3723(3) 0.4059(2) 0.0762(7) Uani 1 1 d .
H22A H 0.6419 0.4056 0.4650 0.091 Uiso 1 1 calc R
H22B H 0.6987 0.4583 0.3355 0.091 Uiso 1 1 calc R
C19 C 0.2237(3) 0.1464(3) 0.6993(2) 0.0663(7) Uani 1 1 d .
H19 H 0.2140 0.1152 0.7819 0.080 Uiso 1 1 calc R
C18 C 0.2259(3) 0.2843(3) 0.6315(2) 0.0707(7) Uani 1 1 d .
H18 H 0.2185 0.3471 0.6684 0.085 Uiso 1 1 calc R
C24 C 0.5047(3) 0.2254(3) 0.00180(18) 0.0714(7) Uani 1 1 d .
H24A H 0.6003 0.1547 -0.0044 0.086 Uiso 1 1 calc R
H24B H 0.5018 0.3246 -0.0495 0.086 Uiso 1 1 calc R
C23 C 0.8519(2) 0.2658(3) 0.4585(2) 0.0817(8) Uani 1 1 d .
H23A H 0.8475 0.1840 0.5307 0.123 Uiso 1 1 calc R
H23B H 0.9077 0.3147 0.4783 0.123 Uiso 1 1 calc R
H23C H 0.9021 0.2298 0.4007 0.123 Uiso 1 1 calc R
C25 C 0.3757(3) 0.2020(3) -0.0399(2) 0.0809(8) Uani 1 1 d .
H25A H 0.3710 0.1091 0.0169 0.121 Uiso 1 1 calc R
H25B H 0.3905 0.2006 -0.1181 0.121 Uiso 1 1 calc R
H25C H 0.2822 0.2813 -0.0456 0.121 Uiso 1 1 calc R

loop_
_atom_site_aniso_label
_atom_site_aniso_U_11
_atom_site_aniso_U_22
_atom_site_aniso_U_33
_atom_site_aniso_U_23
_atom_site_aniso_U_13
_atom_site_aniso_U_12
C14 0.0441(11) 0.0386(11) 0.0419(11) -0.0179(9) 0.0095(9) -0.0210(9)
O1 0.0471(9) 0.0535(9) 0.0817(10) -0.0294(8) -0.0125(7) -0.0190(8)
C15 0.0382(10) 0.0366(11) 0.0424(11) -0.0165(9) 0.0045(8) -0.0166(9)
C6 0.0416(11) 0.0381(11) 0.0484(11) -0.0165(10) 0.0022(9) -0.0159(9)
C2 0.0398(11) 0.0304(10) 0.0497(12) -0.0161(9) -0.0007(9) -0.0118(9)
O3 0.0650(9) 0.0593(10) 0.0550(9) -0.0311(8) 0.0095(7) -0.0221(8)
C3 0.0380(11) 0.0477(13) 0.0547(13) -0.0180(12) 0.0015(9) -0.0194(10)
C9 0.0497(12) 0.0456(12) 0.0450(11) -0.0197(10) 0.0079(9) -0.0258(10)
C13 0.0504(12) 0.0409(12) 0.0532(12) -0.0225(10) 0.0081(9) -0.0189(10)
O4 0.0638(10) 0.0529(10) 0.0600(9) -0.0093(8) 0.0020(7) -0.0192(8)
C16 0.0382(11) 0.0425(12) 0.0500(12) -0.0222(10) 0.0008(9) -0.0134(9)
C4 0.0399(11) 0.0342(11) 0.0495(11) -0.0193(9) 0.0011(8) -0.0141(9)
C1 0.0459(12) 0.0418(13) 0.0589(12) -0.0222(11) 0.0016(10) -0.0193(11)
C5 0.0449(11) 0.0366(11) 0.0598(13) -0.0220(10) 0.0026(9) -0.0130(10)
O5 0.0676(10) 0.0692(11) 0.0795(11) -0.0237(9) -0.0228(8) -0.0301(9)
C8 0.0505(12) 0.0535(14) 0.0477(12) -0.0163(11) -0.0030(10) -0.0270(11)
C7 0.0451(12) 0.0435(12) 0.0571(13) -0.0128(11) -0.0057(9) -0.0151(10)
O2 0.0662(11) 0.0433(10) 0.1361(15) -0.0429(10) -0.0157(10) -0.0145(8)
C10 0.0649(14) 0.0609(15) 0.0569(13) -0.0309(12) 0.0080(11) -0.0352(13)
C21 0.0478(12) 0.0451(13) 0.0539(13) -0.0243(11) 0.0017(9) -0.0126(10)
C11 0.0842(17) 0.0530(15) 0.0708(15) -0.0366(13) 0.0189(13) -0.0350(14)
C12 0.0593(14) 0.0427(13) 0.0630(14) -0.0261(11) 0.0123(11) -0.0169(11)
C20 0.0565(14) 0.0572(15) 0.0528(14) -0.0177(12) 0.0027(10) -0.0195(12)
C17 0.0726(15) 0.0571(15) 0.0603(15) -0.0314(12) 0.0087(11) -0.0314(12)
C22 0.0694(17) 0.0808(18) 0.0987(18) -0.0420(16) -0.0083(13) -0.0423(15)
C19 0.0705(16) 0.0827(19) 0.0522(14) -0.0316(14) 0.0104(11) -0.0319(14)
C18 0.0851(18) 0.0786(19) 0.0714(17) -0.0497(15) 0.0118(13) -0.0346(15)
C24 0.0857(17) 0.094(2) 0.0531(14) -0.0412(14) 0.0205(12) -0.0427(15)
C23 0.0604(16) 0.114(2) 0.0809(17) -0.0363(17) 0.0024(13) -0.0477(16)
C25 0.0911(19) 0.097(2) 0.0712(16) -0.0487(15) 0.0059(13) -0.0372(17)

loop_
_atom_type_symbol
_atom_type_description
_atom_type_scat_dispersion_real
_atom_type_scat_dispersion_imag
_atom_type_scat_source
C C 0.0033 0.0016 'International Tables Vol C Tables 4.2.6.8 and 6.1.1.4'
H H 0.0000 0.0000 'International Tables Vol C Tables 4.2.6.8 and 6.1.1.4'
O O 0.0106 0.0060 'International Tables Vol C Tables 4.2.6.8 and 6.1.1.4'

loop_
_geom_angle_atom_site_label_1
_geom_angle_atom_site_label_2
_geom_angle_atom_site_label_3
_geom_angle
C15 C14 C13 126.45(17)
C15 C14 C9 115.06(17)
C13 C14 C9 118.46(17)
C1 O1 C22 116.87(17)
C6 C15 C14 122.66(17)
C6 C15 C4 93.92(15)
C14 C15 C4 143.38(17)
C15 C6 C7 123.27(19)
C15 C6 C5 95.04(15)
C7 C6 C5 141.69(18)
C1 C2 C3 108.83(15)
C1 C2 C4 114.22(15)
C3 C2 C4 111.18(14)
C1 C2 H2 107.4
C3 C2 H2 107.4
C4 C2 H2 107.4
C3 O3 C24 117.99(17)
O4 C3 O3 124.24(19)
O4 C3 C2 124.9(2)
O3 C3 C2 110.91(17)
C10 C9 C14 118.52(19)
C10 C9 C8 121.27(18)
C14 C9 C8 120.19(18)
C12 C13 C14 120.92(19)
C12 C13 H13 119.5
C14 C13 H13 119.5
C21 C16 C17 117.50(18)
C21 C16 C4 121.55(18)
C17 C16 C4 120.85(18)
C16 C4 C15 115.63(15)
C16 C4 C2 111.14(14)
C15 C4 C2 112.93(15)
C16 C4 C5 112.66(15)
C15 C4 C5 85.31(13)
C2 C4 C5 117.10(15)
O2 C1 O1 124.06(19)
O2 C1 C2 125.49(18)
O1 C1 C2 110.43(17)
C6 C5 C4 85.64(13)
C6 C5 H5A 114.4
C4 C5 H5A 114.4
C6 C5 H5B 114.4
C4 C5 H5B 114.4
H5A C5 H5B 111.5
C8 O5 H5 109.5
C7 C8 O5 122.27(19)
C7 C8 C9 122.48(18)
O5 C8 C9 115.24(18)
C8 C7 C6 116.17(19)
C8 C7 H7 121.9
C6 C7 H7 121.9
C11 C10 C9 121.1(2)
C11 C10 H10 119.5
C9 C10 H10 119.5
C20 C21 C16 121.2(2)
C20 C21 H21 119.4
C16 C21 H21 119.4
C10 C11 C12 120.4(2)
C10 C11 H11 119.8
C12 C11 H11 119.8
C13 C12 C11 120.7(2)
C13 C12 H12 119.7
C11 C12 H12 119.7
C19 C20 C21 120.4(2)
C19 C20 H20 119.8
C21 C20 H20 119.8
C18 C17 C16 120.9(2)
C18 C17 H17 119.6
C16 C17 H17 119.6
O1 C22 C23 107.8(2)
O1 C22 H22A 110.2
C23 C22 H22A 110.2
O1 C22 H22B 110.2
C23 C22 H22B 110.2
H22A C22 H22B 108.5
C18 C19 C20 119.3(2)
C18 C19 H19 120.3
C20 C19 H19 120.3
C19 C18 C17 120.7(2)
C19 C18 H18 119.6
C17 C18 H18 119.6
O3 C24 C25 110.08(17)
O3 C24 H24A 109.6
C25 C24 H24A 109.6
O3 C24 H24B 109.6
C25 C24 H24B 109.6
H24A C24 H24B 108.2
C22 C23 H23A 109.5
C22 C23 H23B 109.5
H23A C23 H23B 109.5
C22 C23 H23C 109.5
H23A C23 H23C 109.5
H23B C23 H23C 109.5
C24 C25 H25A 109.5
C24 C25 H25B 109.5
H25A C25 H25B 109.5
C24 C25 H25C 109.5
H25A C25 H25C 109.5
H25B C25 H25C 109.5

loop_
_geom_bond_atom_site_label_1
_geom_bond_atom_site_label_2
_geom_bond_distance
C14 C15 1.406(2)
C14 C13 1.410(3)
C14 C9 1.424(2)
O1 C1 1.317(2)
O1 C22 1.445(2)
C15 C6 1.347(2)
C15 C4 1.528(2)
C6 C7 1.395(3)
C6 C5 1.510(3)
C2 C1 1.513(3)
C2 C3 1.514(3)
C2 C4 1.548(2)
C2 H2 0.9800
O3 C3 1.312(2)
O3 C24 1.453(2)
C3 O4 1.204(2)
C9 C10 1.406(3)
C9 C8 1.424(3)
C13 C12 1.356(3)
C13 H13 0.9300
C16 C21 1.379(3)
C16 C17 1.386(3)
C16 C4 1.513(3)
C4 C5 1.586(2)
C1 O2 1.191(2)
C5 H5A 0.9700
C5 H5B 0.9700
O5 C8 1.365(2)
O5 H5 0.8200
C8 C7 1.362(3)
C7 H7 0.9300
C10 C11 1.360(3)
C10 H10 0.9300
C21 C20 1.376(3)
C21 H21 0.9300
C11 C12 1.388(3)
C11 H11 0.9300
C12 H12 0.9300
C20 C19 1.367(3)
C20 H20 0.9300
C17 C18 1.375(3)
C17 H17 0.9300
C22 C23 1.480(3)
C22 H22A 0.9700
C22 H22B 0.9700
C19 C18 1.361(3)
C19 H19 0.9300
C18 H18 0.9300
C24 C25 1.485(3)
C24 H24A 0.9700
C24 H24B 0.9700
C23 H23A 0.9600
C23 H23B 0.9600
C23 H23C 0.9600
C25 H25A 0.9600
C25 H25B 0.9600
C25 H25C 0.9600

loop_
_geom_torsion_atom_site_label_1
_geom_torsion_atom_site_label_2
_geom_torsion_atom_site_label_3
_geom_torsion_atom_site_label_4
_geom_torsion
C13 C14 C15 C6 173.53(17)
C9 C14 C15 C6 -4.5(3)
C13 C14 C15 C4 -4.0(4)
C9 C14 C15 C4 178.0(2)
C14 C15 C6 C7 4.6(3)
C4 C15 C6 C7 -176.88(17)
C14 C15 C6 C5 -176.08(16)
C4 C15 C6 C5 2.42(15)
C24 O3 C3 O4 -2.8(3)
C24 O3 C3 C2 176.66(15)
C1 C2 C3 O4 -53.9(2)
C4 C2 C3 O4 72.7(2)
C1 C2 C3 O3 126.65(17)
C4 C2 C3 O3 -106.69(18)
C15 C14 C9 C10 179.51(16)
C13 C14 C9 C10 1.3(3)
C15 C14 C9 C8 1.5(2)
C13 C14 C9 C8 -176.69(16)
C15 C14 C13 C12 -178.66(18)
C9 C14 C13 C12 -0.7(3)
C21 C16 C4 C15 29.8(2)
C17 C16 C4 C15 -146.31(18)
C21 C16 C4 C2 -100.7(2)
C17 C16 C4 C2 83.2(2)
C21 C16 C4 C5 125.65(19)
C17 C16 C4 C5 -50.5(2)
C6 C15 C4 C16 110.61(17)
C14 C15 C4 C16 -71.5(3)
C6 C15 C4 C2 -119.80(16)
C14 C15 C4 C2 58.1(3)
C6 C15 C4 C5 -2.31(14)
C14 C15 C4 C5 175.6(2)
C1 C2 C4 C16 -62.2(2)
C3 C2 C4 C16 174.17(16)
C1 C2 C4 C15 165.97(15)
C3 C2 C4 C15 42.3(2)
C1 C2 C4 C5 69.3(2)
C3 C2 C4 C5 -54.4(2)
C22 O1 C1 O2 -0.6(3)
C22 O1 C1 C2 177.97(17)
C3 C2 C1 O2 74.6(3)
C4 C2 C1 O2 -50.3(3)
C3 C2 C1 O1 -103.90(18)
C4 C2 C1 O1 131.21(17)
C15 C6 C5 C4 -2.34(14)
C7 C6 C5 C4 176.7(2)
C16 C4 C5 C6 -113.79(16)
C15 C4 C5 C6 2.06(13)
C2 C4 C5 C6 115.46(16)
C10 C9 C8 C7 -176.37(19)
C14 C9 C8 C7 1.6(3)
C10 C9 C8 O5 2.7(3)
C14 C9 C8 O5 -179.34(15)
O5 C8 C7 C6 179.20(17)
C9 C8 C7 C6 -1.8(3)
C15 C6 C7 C8 -1.3(3)
C5 C6 C7 C8 179.9(2)
C14 C9 C10 C11 -0.8(3)
C8 C9 C10 C11 177.17(18)
C17 C16 C21 C20 1.2(3)
C4 C16 C21 C20 -175.05(17)
C9 C10 C11 C12 -0.4(3)
C14 C13 C12 C11 -0.5(3)
C10 C11 C12 C13 1.0(3)
C16 C21 C20 C19 -1.0(3)
C21 C16 C17 C18 -0.5(3)
C4 C16 C17 C18 175.73(18)
C1 O1 C22 C23 -175.49(17)
C21 C20 C19 C18 0.1(3)
C20 C19 C18 C17 0.5(4)
C16 C17 C18 C19 -0.3(3)
C3 O3 C24 C25 -92.7(2)
